data_1520512
loop_
_publ_author_name
'Petra Stoll'
'Christian Nather'
'Inke Jeb'
'Wolfgang Bensch'

_publ_section_title
;
 Synthesis, crystal structure and optical properties of the new tantalum
 polysulfide Rb6Ta4S25 and its thermal degradation to Rb6Ta4S22
;
_journal_name_full 'Solid State Sciences'
_journal_page_first 563
_journal_page_last 568
_journal_volume 2
_journal_year 2000
_chemical_formula_sum 'Rb6 S25 Ta4'
_chemical_formula_weight 2038.37
_space_group_IT_number 15
_symmetry_cell_setting monoclinic
_symmetry_Int_Tables_number 15
_symmetry_space_group_name_Hall '-C 2yc'
_symmetry_space_group_name_H-M 'C 1 2/c 1'
_cell_angle_alpha 90
_cell_angle_beta 98.858(7)
_cell_angle_gamma 90
_cell_formula_units_Z 4
_cell_length_a 36.943(2)
_cell_length_b 8.1028(3)
_cell_length_c 12.6415(8)
_cell_volume 3739.0(3)
_diffrn_ambient_temperature 200
_diffrn_radiation_probe x-ray
_diffrn_radiation_type MoK\a
_diffrn_radiation_wavelength 0.71073
_exptl_absorpt_coefficient_mu 20.829
_exptl_crystal_density_diffrn 3.621
_exptl_crystal_F_000 3656
_refine_ls_goodness_of_fit_ref 1.034
_refine_ls_number_parameters 160
_refine_ls_number_reflns 5065
_refine_ls_R_factor_gt 0.0276
_refine_ls_wR_factor_gt 0.0714
_cod_data_source_file SSS-2000-2-563-568.cif
_cod_data_source_block 1
_cod_original_sg_symbol_H-M 'C 2/c'
_cod_database_code 1520512

loop_
_symmetry_equiv_pos_site_id
_symmetry_equiv_pos_as_xyz
1 x,y,z
2 -x,y,1/2-z
3 -x,-y,-z
4 x,-y,1/2+z
5 1/2+x,1/2+y,z
6 1/2-x,1/2+y,1/2-z
7 1/2-x,1/2-y,-z
8 1/2+x,1/2-y,1/2+z

loop_
_atom_site_label
_atom_site_type_symbol
_atom_site_thermal_displace_type
_atom_site_fract_x
_atom_site_fract_y
_atom_site_fract_z
_atom_site_occupancy
_atom_site_U_iso_or_equiv
_atom_site_calc_flag
_atom_site_refinement_flags
_atom_site_disorder_assembly
_atom_site_disorder_group
Ta1 Ta Uiso 0.32220(10) 0.80840(10) 0.41130(10) 1.000 0.0120(10) . . . .
Ta2 Ta Uiso 0.41220(10) 0.80470(10) 0.55760(10) 1.000 0.0110(10) . . . .
S1 S Uiso 0.29890(10) 0.7839(2) 0.24040(10) 1.000 0.0210(10) . . . .
S2 S Uiso 0.27170(10) 0.91770(10) 0.49380(10) 1.000 0.0190(10) . . . .
S3 S Uiso 0.30870(10) 0.09330(10) 0.45640(10) 1.000 0.0200(10) . . . .
S4 S Uiso 0.31430(10) 0.53780(10) 0.48720(10) 1.000 0.0160(10) . . . .
S5 S Uiso 0.36510(10) 0.57550(10) 0.43620(10) 1.000 0.0150(10) . . . .
S6 S Uiso 0.38170(10) 0.96580(10) 0.40030(10) 1.000 0.0170(10) . . . .
S7 S Uiso 0.42400(10) 0.8092(2) 0.37140(10) 1.000 0.0210(10) . . . .
S8 S Uiso 0.35690(10) 0.87310(10) 0.63020(10) 1.000 0.0130(10) . . . .
S9 S Uiso 0.38710(10) 0.68030(10) 0.70800(10) 1.000 0.0160(10) . . . .
S10 S Uiso 0.45130(10) 0.99540(10) 0.63290(10) 1.000 0.0180(10) . . . .
S11 S Uiso 0.45580(10) 0.56610(10) 0.56210(10) 1.000 0.0210(10) . . . .
S12 S Uiso 0.45610(10) 0.4806(2) 0.71780(10) 1.000 0.0230(10) . . . .
S13 S Uiso 0.50000 0.3250(2) 0.75000 1.000 0.0250(10) . . . .
Rb1 Rb Uiso 0.46540(10) 0.81020(10) 0.89540(10) 1.000 0.0260(10) . . . .
Rb2 Rb Uiso 0.37590(10) 0.27780(10) 0.63390(10) 1.000 0.0200(10) . . . .
Rb3 Rb Uiso 0.21020(10) 0.85240(10) 0.26320(10) 1.000 0.0240(10) . . . .

loop_
_geom_angle_atom_site_label_1
_geom_angle_atom_site_label_2
_geom_angle_atom_site_label_3
_geom_angle
_geom_angle_site_symmetry_1
_geom_angle_site_symmetry_2
_geom_angle_site_symmetry_3
_geom_angle_publ_flag
S1 Ta1 S2 104.03(16) . . . yes
S1 Ta1 S4 104.65(9) . . . yes
S1 Ta1 S5 101.72(9) . . . yes
S1 Ta1 S6 101.54(12) . . . yes
S1 Ta1 S3 104.48(9) . . 1_565 yes
S2 Ta1 S4 90.72(12) . . . yes
S2 Ta1 S5 138.23(9) . . . yes
S2 Ta1 S6 124.13(7) . . . yes
S2 Ta1 S3 50.31(10) . . 1_565 yes
S4 Ta1 S5 50.91(11) . . . yes
S4 Ta1 S6 128.81(16) . . . yes
S3 Ta1 S4 135.91(12) 1_565 . . yes
S5 Ta1 S6 81.22(14) . . . yes
S3 Ta1 S5 147.83(15) 1_565 . . yes
S3 Ta1 S6 75.56(11) 1_565 . . yes
S5 Ta2 S6 75.34(8) . . . yes
S5 Ta2 S7 71.07(9) . . . yes
S5 Ta2 S8 82.65(13) . . . yes
S5 Ta2 S9 82.91(10) . . . yes
S5 Ta2 S10 172.54(10) . . . yes
S5 Ta2 S11 81.13(8) . . . yes
S6 Ta2 S7 49.83(9) . . . yes
S6 Ta2 S8 83.05(12) . . . yes
S6 Ta2 S9 130.76(19) . . . yes
S6 Ta2 S10 99.27(7) . . . yes
S6 Ta2 S11 129.02(9) . . . yes
S7 Ta2 S8 129.91(14) . . . yes
S7 Ta2 S9 152.95(9) . . . yes
S7 Ta2 S10 101.54(13) . . . yes
S7 Ta2 S11 79.95(10) . . . yes
S8 Ta2 S9 50.32(9) . . . yes
S8 Ta2 S10 102.01(10) . . . yes
S8 Ta2 S11 137.81(9) . . . yes
S9 Ta2 S10 104.55(8) . . . yes
S9 Ta2 S11 89.07(8) . . . yes
S10 Ta2 S11 98.80(16) . . . yes
Ta1 S2 S3 65.04(12) . . 1_565 yes
Ta1 S3 S2 64.65(10) 1_545 . 1_545 yes
Ta1 S4 S5 65.15(11) . . . yes
Ta1 S5 Ta2 84.02(8) . . . yes
Ta1 S5 S4 63.95(12) . . . yes
Ta2 S5 S4 115.67(9) . . . yes
Ta1 S6 Ta2 88.98(10) . . . yes
Ta1 S6 S7 112.22(9) . . . yes
Ta2 S6 S7 64.13(10) . . . yes
Ta2 S7 S6 66.04(10) . . . yes
Ta2 S8 S9 65.52(12) . . . yes
Ta2 S9 S8 64.16(11) . . . yes
Ta2 S11 S12 100.80(13) . . . yes
S11 S12 S13 106.35(16) . . . yes
S12 S13 S12 103.88(12) . . 2_656 yes

loop_
_geom_bond_atom_site_label_1
_geom_bond_atom_site_label_2
_geom_bond_distance
_geom_bond_site_symmetry_1
_geom_bond_site_symmetry_2
_geom_bond_publ_flag
Ta1 S1 2.208(2) . . yes
Ta1 S2 2.440(4) . . yes
Ta1 S4 2.4289(16) . . yes
Ta1 S5 2.453(3) . . yes
Ta1 S6 2.564(5) . . yes
Ta1 S3 2.4475(17) . 1_565 yes
Ta2 S5 2.830(3) . . yes
Ta2 S6 2.498(2) . . yes
Ta2 S7 2.459(2) . . yes
Ta2 S8 2.429(5) . . yes
Ta2 S9 2.456(3) . . yes
Ta2 S10 2.226(3) . . yes
Ta2 S11 2.511(3) . . yes
S2 S3 2.077(4) . 1_565 yes
S4 S5 2.099(5) . . yes
S6 S7 2.088(4) . . yes
S8 S9 2.077(3) . . yes
S11 S12 2.0851(19) . . yes
S12 S13 2.045(3) . . yes

loop_
_geom_torsion_atom_site_label_1
_geom_torsion_atom_site_label_2
_geom_torsion_atom_site_label_3
_geom_torsion_atom_site_label_4
_geom_torsion
_geom_torsion_site_symmetry_1
_geom_torsion_site_symmetry_2
_geom_torsion_site_symmetry_3
_geom_torsion_site_symmetry_4
_geom_torsion_publ_flag
S1 Ta1 S2 S3 -97.33(10) . . . 1_565 no
S4 Ta1 S2 S3 157.38(11) . . . 1_565 no
S5 Ta1 S2 S3 136.22(19) . . . 1_565 no
S6 Ta1 S2 S3 17.41(10) . . . 1_565 no
S1 Ta1 S4 S5 93.34(16) . . . . no
S2 Ta1 S4 S5 -161.96(10) . . . . no
S6 Ta1 S4 S5 -25.06(10) . . . . no
S3 Ta1 S4 S5 -136.8(2) 1_565 . . . no
S1 Ta1 S5 Ta2 138.14(13) . . . . no
S1 Ta1 S5 S4 -99.45(14) . . . . no
S2 Ta1 S5 Ta2 -94.71(18) . . . . no
S2 Ta1 S5 S4 27.70(17) . . . . no
S4 Ta1 S5 Ta2 -122.41(8) . . . . no
S6 Ta1 S5 Ta2 38.08(7) . . . . no
S6 Ta1 S5 S4 160.49(7) . . . . no
S3 Ta1 S5 Ta2 -5.9(2) 1_565 . . . no
S3 Ta1 S5 S4 116.5(2) 1_565 . . . no
S1 Ta1 S6 Ta2 -144.32(10) . . . . no
S1 Ta1 S6 S7 -82.91(11) . . . . no
S2 Ta1 S6 Ta2 99.76(10) . . . . no
S2 Ta1 S6 S7 161.16(9) . . . . no
S4 Ta1 S6 Ta2 -24.62(10) . . . . no
S4 Ta1 S6 S7 36.79(11) . . . . no
S5 Ta1 S6 Ta2 -44.05(6) . . . . no
S5 Ta1 S6 S7 17.36(8) . . . . no
S3 Ta1 S6 Ta2 113.51(7) 1_565 . . . no
S3 Ta1 S6 S7 174.91(8) 1_565 . . . no
S1 Ta1 S3 S2 96.37(17) . . 1_565 . no
S4 Ta1 S3 S2 -33.6(2) . . 1_565 . no
S5 Ta1 S3 S2 -120.1(2) . . 1_565 . no
S6 Ta1 S3 S2 -165.19(9) . . 1_565 . no
S6 Ta2 S5 Ta1 -40.29(11) . . . . no
S6 Ta2 S5 S4 -97.59(12) . . . . no
S7 Ta2 S5 Ta1 -92.33(10) . . . . no
S7 Ta2 S5 S4 -149.62(12) . . . . no
S8 Ta2 S5 Ta1 44.41(8) . . . . no
S8 Ta2 S5 S4 -12.89(9) . . . . no
S9 Ta2 S5 Ta1 95.16(11) . . . . no
S9 Ta2 S5 S4 37.86(12) . . . . no
S11 Ta2 S5 Ta1 -174.68(9) . . . . no
S11 Ta2 S5 S4 128.03(10) . . . . no
S5 Ta2 S6 Ta1 38.00(9) . . . . no
S5 Ta2 S6 S7 -77.40(11) . . . . no
S7 Ta2 S6 Ta1 115.40(10) . . . . no
S8 Ta2 S6 Ta1 -46.18(7) . . . . no
S8 Ta2 S6 S7 -161.58(12) . . . . no
S9 Ta2 S6 Ta1 -28.80(8) . . . . no
S9 Ta2 S6 S7 -144.20(12) . . . . no
S10 Ta2 S6 Ta1 -147.28(13) . . . . no
S10 Ta2 S6 S7 97.32(16) . . . . no
S11 Ta2 S6 Ta1 103.34(19) . . . . no
S11 Ta2 S6 S7 -12.06(19) . . . . no
S5 Ta2 S7 S6 86.53(13) . . . . no
S8 Ta2 S7 S6 24.14(13) . . . . no
S9 Ta2 S7 S6 103.1(4) . . . . no
S10 Ta2 S7 S6 -92.46(13) . . . . no
S11 Ta2 S7 S6 170.51(14) . . . . no
S5 Ta2 S8 S9 86.87(7) . . . . no
S6 Ta2 S8 S9 162.91(9) . . . . no
S7 Ta2 S8 S9 144.56(12) . . . . no
S10 Ta2 S8 S9 -99.05(9) . . . . no
S11 Ta2 S8 S9 18.83(16) . . . . no
S5 Ta2 S9 S8 -86.31(11) . . . . no
S6 Ta2 S9 S8 -22.66(9) . . . . no
S7 Ta2 S9 S8 -102.0(4) . . . . no
S10 Ta2 S9 S8 93.67(13) . . . . no
S11 Ta2 S9 S8 -167.48(11) . . . . no
S5 Ta2 S11 S12 -104.09(13) . . . . no
S6 Ta2 S11 S12 -166.94(18) . . . . no
S7 Ta2 S11 S12 -176.28(15) . . . . no
S8 Ta2 S11 S12 -35.5(2) . . . . no
S9 Ta2 S11 S12 -21.12(15) . . . . no
S10 Ta2 S11 S12 83.47(14) . . . . no
Ta1 S4 S5 Ta2 68.68(7) . . . . no
Ta1 S6 S7 Ta2 -77.33(9) . . . . no
Ta2 S11 S12 S13 -165.51(12) . . . . no
S11 S12 S13 S12 77.87(11) . . . 2_656 no
